data_7234294
loop_
_publ_author_name
'Xiaofei Mei'
'Guixiu Wen'
'Jingwei Wang'
'Huimei Yao'
'Yan Zhao'
'Zhenghuan Lin'
'Qidan Ling'

_publ_section_title
;
 A A-shaped donor-pi-acceptor-pi-donor molecule with AIEE and CIEE
 activity and sequential logic gate behaviour
;
_journal_name_full 'Journal of Materials Chemistry C'
_journal_page_first 7267
_journal_page_last 7271
_journal_paper_doi 10.1039/C5TC01314C
_journal_volume 3
_journal_year 2015
_chemical_formula_moiety 'C41 H27 N3 O2, C H Cl3'
_chemical_formula_sum 'C42 H28 Cl3 N3 O2'
_chemical_formula_weight 713.02
_space_group_IT_number 60
_space_group_name_Hall '-P 2n 2ab'
_space_group_name_H-M_alt 'P b c n'
_symmetry_cell_setting orthorhombic
_symmetry_space_group_name_H-M 'P b c n'
_atom_sites_solution_hydrogens geom
_atom_sites_solution_primary direct
_atom_sites_solution_secondary difmap
_cell_angle_alpha 90.00
_cell_angle_beta 90.00
_cell_angle_gamma 90.00
_cell_formula_units_Z 4
_cell_length_a 23.9800(7)
_cell_length_b 17.7382(6)
_cell_length_c 8.0277(3)
_cell_measurement_temperature 293(2)
_cell_volume 3414.7(2)
_computing_structure_refinement 'SHELXL-97 (Sheldrick, 1997)'
_computing_structure_solution 'SHELXS-97 (Sheldrick, 1990)'
_diffrn_ambient_temperature 293(2)
_diffrn_measured_fraction_theta_full 0.977
_diffrn_measured_fraction_theta_max 0.977
_diffrn_radiation_monochromator graphite
_diffrn_radiation_source 'fine-focus sealed tube'
_diffrn_radiation_type CuK\a
_diffrn_radiation_wavelength 1.54178
_diffrn_reflns_av_R_equivalents 0.0412
_diffrn_reflns_av_sigmaI/netI 0.0458
_diffrn_reflns_limit_h_max 29
_diffrn_reflns_limit_h_min -21
_diffrn_reflns_limit_k_max 21
_diffrn_reflns_limit_k_min -13
_diffrn_reflns_limit_l_max 9
_diffrn_reflns_limit_l_min -9
_diffrn_reflns_number 10101
_diffrn_reflns_theta_full 73.94
_diffrn_reflns_theta_max 73.94
_diffrn_reflns_theta_min 3.10
_exptl_absorpt_coefficient_mu 2.769
_exptl_absorpt_correction_T_max 0.6074
_exptl_absorpt_correction_T_min 0.6074
_exptl_crystal_colour red
_exptl_crystal_density_diffrn 1.387
_exptl_crystal_density_method 'not measured'
_exptl_crystal_description block
_exptl_crystal_F_000 1472
_exptl_crystal_size_max 0.20
_exptl_crystal_size_mid 0.20
_exptl_crystal_size_min 0.20
_refine_diff_density_max 0.461
_refine_diff_density_min -0.472
_refine_diff_density_rms 0.052
_refine_ls_extinction_coef 0.00042(14)
_refine_ls_extinction_expression Fc^*^=kFc[1+0.001xFc^2^\l^3^/sin(2\q)]^-1/4^
_refine_ls_extinction_method SHELXL
_refine_ls_goodness_of_fit_ref 1.034
_refine_ls_hydrogen_treatment mixed
_refine_ls_matrix_type full
_refine_ls_number_parameters 238
_refine_ls_number_reflns 3380
_refine_ls_number_restraints 0
_refine_ls_restrained_S_all 1.034
_refine_ls_R_factor_all 0.1132
_refine_ls_R_factor_gt 0.0678
_refine_ls_shift/su_max 0.000
_refine_ls_shift/su_mean 0.000
_refine_ls_structure_factor_coef Fsqd
_refine_ls_weighting_details 'calc w=1/[\s^2^(Fo^2^)+(0.0931P)^2^+1.5349P] where P=(Fo^2^+2Fc^2^)/3'
_refine_ls_weighting_scheme calc
_refine_ls_wR_factor_gt 0.1743
_refine_ls_wR_factor_ref 0.2073
_reflns_number_gt 2045
_reflns_number_total 3380
_reflns_threshold_expression >2sigma(I)
_cod_data_source_file J-Mater-Chem-C-2015-3-7267.cif
_cod_data_source_block RC
_cod_original_sg_symbol_H-M 'P bc n '
_cod_database_code 7234294

loop_
_symmetry_equiv_pos_as_xyz
'x, y, z'
'-x+1/2, -y+1/2, z+1/2'
'x+1/2, -y+1/2, -z'
'-x, y, -z+1/2'
'-x, -y, -z'
'x-1/2, y-1/2, -z-1/2'
'-x-1/2, y-1/2, z'
'x, -y, z-1/2'

loop_
_atom_site_label
_atom_site_type_symbol
_atom_site_fract_x
_atom_site_fract_y
_atom_site_fract_z
_atom_site_U_iso_or_equiv
_atom_site_adp_type
_atom_site_occupancy
_atom_site_symmetry_multiplicity
_atom_site_calc_flag
_atom_site_refinement_flags
_atom_site_disorder_assembly
_atom_site_disorder_group
Cl1 Cl 0.44600(10) 0.37142(13) 0.3299(3) 0.1719(10) Uani 1 1 d . . .
N1 N 0.5000 -0.3283(2) 0.2500 0.0615(12) Uani 1 2 d S . .
C1 C 0.5000 -0.4109(3) 0.2500 0.0795(19) Uani 1 2 d S . .
H1A H 0.5071 -0.4290 0.3607 0.119 Uiso 0.50 1 calc PR . .
H1B H 0.5286 -0.4290 0.1763 0.119 Uiso 0.50 1 calc PR . .
H1C H 0.4644 -0.4290 0.2129 0.119 Uiso 0.50 1 calc PR . .
Cl2 Cl 0.5000 0.23340(15) 0.2500 0.1889(18) Uani 1 2 d S . .
C2 C 0.45368(14) -0.28459(19) 0.2758(5) 0.0547(9) Uani 1 1 d . . .
C3 C 0.47232(12) -0.20312(17) 0.2636(4) 0.0431(7) Uani 1 1 d . . .
C4 C 0.43145(12) -0.14243(17) 0.2880(4) 0.0419(7) Uani 1 1 d . . .
C5 C 0.37718(13) -0.15139(18) 0.2287(4) 0.0452(8) Uani 1 1 d . . .
H5 H 0.3677 -0.1947 0.1700 0.054 Uiso 1 1 calc R . .
C6 C 0.33721(12) -0.09631(18) 0.2565(4) 0.0463(8) Uani 1 1 d . . .
H6 H 0.3013 -0.1026 0.2147 0.056 Uiso 1 1 calc R . .
C7 C 0.35043(12) -0.03218(17) 0.3459(4) 0.0410(7) Uani 1 1 d . . .
C8 C 0.40433(12) -0.02181(18) 0.4052(4) 0.0468(8) Uani 1 1 d . . .
H8 H 0.4136 0.0216 0.4641 0.056 Uiso 1 1 calc R . .
C9 C 0.44428(12) -0.07691(18) 0.3756(4) 0.0478(8) Uani 1 1 d . . .
H9 H 0.4804 -0.0699 0.4152 0.057 Uiso 1 1 calc R . .
C10 C 0.25556(11) 0.00593(19) 0.4431(4) 0.0427(7) Uani 1 1 d . . .
C11 C 0.23400(13) -0.0626(2) 0.4978(4) 0.0501(8) Uani 1 1 d . . .
H11 H 0.2547 -0.1069 0.4928 0.060 Uiso 1 1 calc R . .
C12 C 0.18006(13) -0.0613(2) 0.5600(5) 0.0566(9) Uani 1 1 d . . .
H12 H 0.1641 -0.1061 0.5968 0.068 Uiso 1 1 calc R . .
C13 C 0.14916(13) 0.0047(2) 0.5691(5) 0.0606(10) Uani 1 1 d . . .
H13 H 0.1131 0.0033 0.6113 0.073 Uiso 1 1 calc R . .
C14 C 0.17107(13) 0.0723(2) 0.5168(5) 0.0543(9) Uani 1 1 d . . .
H14 H 0.1503 0.1164 0.5243 0.065 Uiso 1 1 calc R . .
C15 C 0.22498(12) 0.07344(19) 0.4522(4) 0.0455(8) Uani 1 1 d . . .
C16 C 0.26008(13) 0.13237(18) 0.3851(4) 0.0459(8) Uani 1 1 d . . .
C17 C 0.25171(15) 0.2089(2) 0.3541(5) 0.0572(9) Uani 1 1 d . . .
H17 H 0.2186 0.2323 0.3849 0.069 Uiso 1 1 calc R . .
C18 C 0.29336(17) 0.2489(2) 0.2772(5) 0.0678(11) Uani 1 1 d . . .
H18 H 0.2883 0.3000 0.2557 0.081 Uiso 1 1 calc R . .
C19 C 0.34299(17) 0.2143(2) 0.2312(5) 0.0652(10) Uani 1 1 d . . .
H19 H 0.3704 0.2428 0.1789 0.078 Uiso 1 1 calc R . .
C20 C 0.35260(14) 0.13909(19) 0.2608(5) 0.0535(9) Uani 1 1 d . . .
H20 H 0.3858 0.1162 0.2291 0.064 Uiso 1 1 calc R . .
C21 C 0.31060(12) 0.09863(17) 0.3401(4) 0.0444(7) Uani 1 1 d . . .
C22 C 0.4834(6) 0.3263(7) 0.2101(18) 0.100(4) Uani 0.50 1 d P . .
O1 O 0.40772(11) -0.30822(15) 0.3065(4) 0.0780(9) Uani 1 1 d . . .
N2 N 0.30834(10) 0.02180(14) 0.3772(3) 0.0442(7) Uani 1 1 d . . .
H4 H 0.501(5) 0.310(8) 0.122(17) 0.15(6) Uiso 0.50 1 d P . .

loop_
_atom_site_aniso_label
_atom_site_aniso_U_11
_atom_site_aniso_U_22
_atom_site_aniso_U_33
_atom_site_aniso_U_23
_atom_site_aniso_U_13
_atom_site_aniso_U_12
Cl1 0.1558(18) 0.1655(19) 0.194(2) -0.0558(17) -0.0518(16) 0.0446(15)
N1 0.053(2) 0.032(2) 0.100(4) 0.000 -0.003(2) 0.000
C1 0.081(4) 0.033(3) 0.125(6) 0.000 -0.016(4) 0.000
Cl2 0.0923(16) 0.1028(18) 0.372(6) 0.000 -0.008(2) 0.000
C2 0.0470(18) 0.0419(19) 0.075(2) 0.0041(18) -0.0004(17) -0.0051(15)
C3 0.0372(14) 0.0358(16) 0.0562(19) 0.0009(15) 0.0030(14) -0.0008(13)
C4 0.0321(14) 0.0392(16) 0.054(2) 0.0041(14) 0.0040(13) -0.0017(13)
C5 0.0418(16) 0.0387(16) 0.0550(19) -0.0037(15) -0.0020(14) -0.0022(13)
C6 0.0332(14) 0.0480(19) 0.058(2) 0.0009(17) -0.0057(13) -0.0004(13)
C7 0.0343(14) 0.0376(16) 0.0513(18) -0.0001(15) 0.0021(13) 0.0015(12)
C8 0.0367(15) 0.0446(18) 0.059(2) -0.0077(16) 0.0017(14) -0.0020(13)
C9 0.0302(13) 0.0486(18) 0.065(2) -0.0042(16) 0.0006(14) -0.0015(13)
C10 0.0321(13) 0.0485(18) 0.0474(17) -0.0009(15) -0.0011(12) 0.0003(13)
C11 0.0415(16) 0.0492(19) 0.060(2) 0.0016(16) 0.0001(14) -0.0032(15)
C12 0.0451(17) 0.065(2) 0.060(2) 0.0061(19) 0.0028(16) -0.0089(17)
C13 0.0349(15) 0.078(3) 0.069(2) 0.003(2) 0.0075(15) -0.0015(18)
C14 0.0387(16) 0.064(2) 0.060(2) 0.0004(18) 0.0034(15) 0.0098(16)
C15 0.0353(14) 0.0516(19) 0.0497(19) -0.0028(15) -0.0023(13) 0.0034(14)
C16 0.0412(16) 0.0455(18) 0.0510(19) -0.0042(15) -0.0012(14) 0.0044(14)
C17 0.059(2) 0.047(2) 0.066(2) 0.0008(18) 0.0041(18) 0.0129(17)
C18 0.072(2) 0.046(2) 0.085(3) 0.007(2) 0.011(2) 0.0074(19)
C19 0.066(2) 0.051(2) 0.080(3) 0.005(2) 0.011(2) -0.0075(19)
C20 0.0450(17) 0.0468(19) 0.069(2) 0.0002(17) 0.0097(16) -0.0015(15)
C21 0.0398(15) 0.0387(16) 0.0547(19) -0.0053(15) -0.0006(14) -0.0002(13)
C22 0.101(10) 0.103(8) 0.097(10) -0.026(7) -0.004(7) -0.010(7)
O1 0.0526(14) 0.0519(15) 0.130(3) 0.0162(17) 0.0101(15) -0.0143(12)
N2 0.0327(12) 0.0403(14) 0.0597(17) -0.0009(13) 0.0040(11) 0.0007(11)

loop_
_atom_type_symbol
_atom_type_description
_atom_type_scat_dispersion_real
_atom_type_scat_dispersion_imag
_atom_type_scat_source
C C 0.0181 0.0091 'International Tables Vol C Tables 4.2.6.8 and 6.1.1.4'
H H 0.0000 0.0000 'International Tables Vol C Tables 4.2.6.8 and 6.1.1.4'
N N 0.0311 0.0180 'International Tables Vol C Tables 4.2.6.8 and 6.1.1.4'
O O 0.0492 0.0322 'International Tables Vol C Tables 4.2.6.8 and 6.1.1.4'
Cl Cl 0.3639 0.7018 'International Tables Vol C Tables 4.2.6.8 and 6.1.1.4'

loop_
_geom_angle_atom_site_label_1
_geom_angle_atom_site_label_2
_geom_angle_atom_site_label_3
_geom_angle
_geom_angle_site_symmetry_1
_geom_angle_site_symmetry_3
C22 Cl1 C22 32.5(8) . 4_655
C2 N1 C2 111.0(4) 4_655 .
C2 N1 C1 124.5(2) 4_655 .
C2 N1 C1 124.5(2) . .
C22 Cl2 C22 34.5(7) . 4_655
O1 C2 N1 125.1(3) . .
O1 C2 C3 127.9(3) . .
N1 C2 C3 106.9(3) . .
C3 C3 C4 132.84(16) 4_655 .
C3 C3 C2 107.54(17) 4_655 .
C4 C3 C2 119.6(3) . .
C9 C4 C5 118.3(3) . .
C9 C4 C3 122.1(3) . .
C5 C4 C3 119.6(3) . .
C6 C5 C4 120.7(3) . .
C7 C6 C5 120.3(3) . .
C6 C7 C8 120.0(3) . .
C6 C7 N2 119.1(3) . .
C8 C7 N2 120.9(3) . .
C9 C8 C7 119.3(3) . .
C8 C9 C4 121.4(3) . .
C11 C10 N2 129.1(3) . .
C11 C10 C15 122.3(3) . .
N2 C10 C15 108.7(3) . .
C12 C11 C10 116.4(3) . .
C11 C12 C13 122.1(3) . .
C14 C13 C12 121.0(3) . .
C13 C14 C15 118.8(3) . .
C14 C15 C10 119.4(3) . .
C14 C15 C16 133.6(3) . .
C10 C15 C16 107.0(3) . .
C17 C16 C21 119.7(3) . .
C17 C16 C15 133.3(3) . .
C21 C16 C15 106.9(3) . .
C18 C17 C16 118.7(3) . .
C17 C18 C19 120.9(4) . .
C20 C19 C18 121.8(4) . .
C19 C20 C21 117.3(3) . .
C20 C21 N2 129.0(3) . .
C20 C21 C16 121.6(3) . .
N2 C21 C16 109.2(3) . .
C22 C22 Cl1 93.6(16) 4_655 .
C22 C22 Cl2 72.8(4) 4_655 .
Cl1 C22 Cl2 121.0(9) . .
C22 C22 Cl1 53.9(13) 4_655 4_655
Cl1 C22 Cl1 113.9(7) . 4_655
Cl2 C22 Cl1 103.2(7) . 4_655
C21 N2 C10 108.2(2) . .
C21 N2 C7 126.6(2) . .
C10 N2 C7 125.2(3) . .

loop_
_geom_bond_atom_site_label_1
_geom_bond_atom_site_label_2
_geom_bond_distance
_geom_bond_site_symmetry_2
Cl1 C22 1.539(15) .
Cl1 C22 1.900(14) 4_655
N1 C2 1.371(4) 4_655
N1 C2 1.371(4) .
N1 C1 1.465(6) .
Cl2 C22 1.725(13) .
Cl2 C22 1.725(13) 4_655
C2 O1 1.205(4) .
C2 C3 1.516(4) .
C3 C3 1.345(6) 4_655
C3 C4 1.469(4) .
C4 C9 1.393(4) .
C4 C5 1.395(4) .
C5 C6 1.387(4) .
C6 C7 1.382(4) .
C7 C8 1.390(4) .
C7 N2 1.414(4) .
C8 C9 1.389(4) .
C10 C11 1.393(4) .
C10 N2 1.400(4) .
C10 C15 1.406(4) .
C11 C12 1.387(4) .
C12 C13 1.388(5) .
C13 C14 1.374(5) .
C14 C15 1.393(4) .
C15 C16 1.446(5) .
C16 C17 1.394(5) .
C16 C21 1.399(4) .
C17 C18 1.372(5) .
C18 C19 1.390(5) .
C19 C20 1.375(5) .
C20 C21 1.391(4) .
C21 N2 1.396(4) .
C22 C22 1.02(2) 4_655
C22 Cl1 1.900(14) 4_655
